data_7004790
loop_
_publ_author_name
'Camadanli, Sebnem'
'Beck, Robert'
'Fl\"orke, Ulrich'
'Klein, Hans-Friedrich'

_publ_section_title
;
 First regioselective cyclometalation reactions of cobalt in
 arylketones: C--H versus C--F activation
;
_journal_issue 42
_journal_name_full 'Dalton Transactions'
_journal_page_first 5701
_journal_page_last 5704
_journal_paper_doi 10.1039/B813419g
_journal_year 2008
_chemical_formula_sum 'C22 H36 Co F O P3'
_chemical_formula_weight 487.35
_chemical_name_systematic
;
?
;
_space_group_IT_number 14
_symmetry_cell_setting monoclinic
_symmetry_space_group_name_Hall '-P 2yn'
_symmetry_space_group_name_H-M 'P 1 21/n 1'
_atom_sites_solution_hydrogens geom
_atom_sites_solution_primary direct
_atom_sites_solution_secondary difmap
_audit_creation_method SHELXL-97
_cell_angle_alpha 90.000(12)
_cell_angle_beta 101.030(12)
_cell_angle_gamma 90.000(12)
_cell_formula_units_Z 4
_cell_length_a 9.7220(12)
_cell_length_b 17.1350(13)
_cell_length_c 15.4390(11)
_cell_measurement_temperature 150(2)
_cell_volume 2524.4(4)
_computing_cell_refinement 'Stoe X-Area'
_computing_data_collection 'Stoe X-Area'
_computing_data_reduction 'Stoe X-RED'
_computing_molecular_graphics 'Diamond 2.1e'
_computing_publication_material 'X-STEP32, Microsoft Word'
_computing_structure_refinement 'SHELXL-97 (Sheldrick, 1997)'
_computing_structure_solution 'SHELXS-97 (Sheldrick, 1990)'
_diffrn_ambient_temperature 150(2)
_diffrn_measured_fraction_theta_full 0.990
_diffrn_measured_fraction_theta_max 0.990
_diffrn_measurement_device_type 'Stoe IPDS II'
_diffrn_measurement_method '\w scans'
_diffrn_radiation_monochromator graphite
_diffrn_radiation_source 'fine-focus sealed tube'
_diffrn_radiation_type MoK\a
_diffrn_radiation_wavelength 0.71073
_diffrn_reflns_av_R_equivalents 0.1130
_diffrn_reflns_av_sigmaI/netI 0.0516
_diffrn_reflns_limit_h_max 12
_diffrn_reflns_limit_h_min -12
_diffrn_reflns_limit_k_max 21
_diffrn_reflns_limit_k_min -21
_diffrn_reflns_limit_l_max 19
_diffrn_reflns_limit_l_min -19
_diffrn_reflns_number 30970
_diffrn_reflns_theta_full 26.37
_diffrn_reflns_theta_max 26.37
_diffrn_reflns_theta_min 4.16
_diffrn_standards_decay_% 0
_diffrn_standards_number 0
_exptl_absorpt_coefficient_mu 0.887
_exptl_absorpt_correction_T_max 0.9324
_exptl_absorpt_correction_T_min 0.9010
_exptl_absorpt_correction_type multi-scan
_exptl_absorpt_process_details '(MULABS; Spek, 2003; Blessing, 1995)'
_exptl_crystal_colour brown
_exptl_crystal_density_diffrn 1.282
_exptl_crystal_density_method 'not measured'
_exptl_crystal_description bloc
_exptl_crystal_F_000 1028
_exptl_crystal_size_max 0.12
_exptl_crystal_size_mid 0.10
_exptl_crystal_size_min 0.08
_refine_diff_density_max 0.717
_refine_diff_density_min -1.107
_refine_diff_density_rms 0.083
_refine_ls_extinction_method none
_refine_ls_goodness_of_fit_ref 1.048
_refine_ls_hydrogen_treatment constr
_refine_ls_matrix_type full
_refine_ls_number_parameters 253
_refine_ls_number_reflns 5112
_refine_ls_number_restraints 0
_refine_ls_restrained_S_all 1.048
_refine_ls_R_factor_all 0.0522
_refine_ls_R_factor_gt 0.0450
_refine_ls_shift/su_max 0.001
_refine_ls_shift/su_mean 0.000
_refine_ls_structure_factor_coef Fsqd
_refine_ls_weighting_details 'calc w=1/[\s^2^(Fo^2^)+(0.0684P)^2^+1.0226P] where P=(Fo^2^+2Fc^2^)/3'
_refine_ls_weighting_scheme calc
_refine_ls_wR_factor_gt 0.1153
_refine_ls_wR_factor_ref 0.1191
_reflns_number_gt 4494
_reflns_number_total 5112
_reflns_threshold_expression >2sigma(I)
_cod_data_source_file B813419g.txt
_cod_data_source_block c:\structures\4
_cod_depositor_comments
;
The following automatic conversions were performed:
'_symmetry_cell_setting' value 'Monoclinic' changed to 'monoclinic'
according to '/home/saulius/struct/CIF-dictionaries/cif_core.dic'
dictionary named 'cif_core.dic' version 2.4.1 from 2010-06-29.

Automatic conversion script
Id: cif_fix_enum 1527 2010-12-29 10:47:43Z saulius 
;
_cod_original_sg_symbol_H-M P21/n
_cod_database_code 7004790

loop_
_symmetry_equiv_pos_as_xyz
'x, y, z'
'-x+1/2, y+1/2, -z+1/2'
'-x, -y, -z'
'x-1/2, -y-1/2, z-1/2'

loop_
_atom_site_label
_atom_site_type_symbol
_atom_site_fract_x
_atom_site_fract_y
_atom_site_fract_z
_atom_site_U_iso_or_equiv
_atom_site_adp_type
_atom_site_occupancy
_atom_site_symmetry_multiplicity
_atom_site_calc_flag
_atom_site_refinement_flags
_atom_site_disorder_assembly
_atom_site_disorder_group
C1 C 0.6744(2) 0.25560(12) 0.43596(15) 0.0202(5) Uani 1 1 d . . .
C2 C 0.7325(2) 0.33230(13) 0.41066(15) 0.0219(5) Uani 1 1 d . . .
C3 C 0.7365(3) 0.35772(14) 0.32521(16) 0.0263(5) Uani 1 1 d . . .
C4 C 0.7842(3) 0.43049(15) 0.3060(2) 0.0369(6) Uani 1 1 d . . .
H5A H 0.7840 0.4449 0.2479 0.044 Uiso 1 1 calc R . .
C5 C 0.8322(3) 0.48182(15) 0.3749(2) 0.0433(8) Uani 1 1 d . . .
H11A H 0.8655 0.5309 0.3632 0.052 Uiso 1 1 calc R . .
C6 C 0.8305(3) 0.45954(16) 0.4612(2) 0.0400(7) Uani 1 1 d . . .
H7A H 0.8620 0.4938 0.5075 0.048 Uiso 1 1 calc R . .
C7 C 0.7816(3) 0.38605(15) 0.47835(18) 0.0299(5) Uani 1 1 d . . .
H6A H 0.7813 0.3719 0.5365 0.036 Uiso 1 1 calc R . .
C8 C 0.7479(2) 0.18072(13) 0.42123(15) 0.0219(5) Uani 1 1 d . . .
C9 C 0.8181(2) 0.16742(14) 0.35140(17) 0.0258(5) Uani 1 1 d . . .
H2A H 0.8251 0.2076 0.3119 0.031 Uiso 1 1 calc R . .
C10 C 0.8777(3) 0.09502(15) 0.34002(18) 0.0318(6) Uani 1 1 d . . .
H4A H 0.9199 0.0868 0.2916 0.038 Uiso 1 1 calc R . .
C11 C 0.8749(3) 0.03517(15) 0.3998(2) 0.0377(6) Uani 1 1 d . . .
H9A H 0.9152 -0.0129 0.3922 0.045 Uiso 1 1 calc R . .
C12 C 0.8106(3) 0.04846(16) 0.4714(2) 0.0399(7) Uani 1 1 d . . .
H12A H 0.8103 0.0092 0.5130 0.048 Uiso 1 1 calc R . .
C13 C 0.7466(3) 0.11936(15) 0.48196(18) 0.0311(6) Uani 1 1 d . . .
H10A H 0.7024 0.1265 0.5297 0.037 Uiso 1 1 calc R . .
C14 C 0.4211(3) 0.44723(15) 0.3960(2) 0.0402(7) Uani 1 1 d . . .
H15A H 0.5194 0.4521 0.3956 0.048 Uiso 1 1 calc R . .
H15B H 0.4061 0.4509 0.4555 0.048 Uiso 1 1 calc R . .
H15C H 0.3709 0.4883 0.3612 0.048 Uiso 1 1 calc R . .
C15 C 0.3604(3) 0.37029(19) 0.23147(19) 0.0440(7) Uani 1 1 d . . .
H18C H 0.3102 0.4175 0.2128 0.053 Uiso 1 1 calc R . .
H18B H 0.3166 0.3273 0.1969 0.053 Uiso 1 1 calc R . .
H18A H 0.4556 0.3753 0.2236 0.053 Uiso 1 1 calc R . .
C16 C 0.1692(3) 0.36438(17) 0.3458(2) 0.0385(6) Uani 1 1 d . . .
H13A H 0.1521 0.3684 0.4049 0.046 Uiso 1 1 calc R . .
H13B H 0.1199 0.3200 0.3172 0.046 Uiso 1 1 calc R . .
H13C H 0.1368 0.4109 0.3136 0.046 Uiso 1 1 calc R . .
C17 C 0.3356(3) 0.31548(17) 0.59481(19) 0.0398(7) Uani 1 1 d . . .
H21A H 0.3002 0.3601 0.5599 0.048 Uiso 1 1 calc R . .
H21B H 0.4300 0.3255 0.6246 0.048 Uiso 1 1 calc R . .
H21C H 0.2779 0.3055 0.6376 0.048 Uiso 1 1 calc R . .
C18 C 0.4153(3) 0.15790(17) 0.60325(19) 0.0398(7) Uani 1 1 d . . .
H14A H 0.5066 0.1758 0.6311 0.048 Uiso 1 1 calc R . .
H14B H 0.4238 0.1093 0.5738 0.048 Uiso 1 1 calc R . .
H14C H 0.3586 0.1505 0.6471 0.048 Uiso 1 1 calc R . .
C19 C 0.1494(3) 0.20093(19) 0.5079(2) 0.0415(7) Uani 1 1 d . . .
H22C H 0.1219 0.1982 0.5644 0.050 Uiso 1 1 calc R . .
H22B H 0.1376 0.1507 0.4800 0.050 Uiso 1 1 calc R . .
H22A H 0.0921 0.2385 0.4715 0.050 Uiso 1 1 calc R . .
C20 C 0.4727(3) 0.1550(2) 0.2213(2) 0.0460(8) Uani 1 1 d . . .
H16A H 0.5718 0.1466 0.2387 0.055 Uiso 1 1 calc R . .
H16B H 0.4562 0.2035 0.1898 0.055 Uiso 1 1 calc R . .
H16C H 0.4318 0.1130 0.1839 0.055 Uiso 1 1 calc R . .
C21 C 0.4200(5) 0.05707(17) 0.3567(3) 0.0606(10) Uani 1 1 d . . .
H19A H 0.3696 0.0476 0.4034 0.073 Uiso 1 1 calc R . .
H19B H 0.5181 0.0479 0.3779 0.073 Uiso 1 1 calc R . .
H19C H 0.3863 0.0226 0.3083 0.073 Uiso 1 1 calc R . .
C22 C 0.2077(3) 0.1565(2) 0.2656(2) 0.0530(9) Uani 1 1 d . . .
H17C H 0.1927 0.1150 0.2232 0.064 Uiso 1 1 calc R . .
H17B H 0.1827 0.2054 0.2363 0.064 Uiso 1 1 calc R . .
H17A H 0.1508 0.1481 0.3092 0.064 Uiso 1 1 calc R . .
Co1 Co 0.46365(3) 0.247968(15) 0.421370(19) 0.01735(11) Uani 1 1 d . . .
F1 F 0.68442(17) 0.30984(9) 0.25483(9) 0.0354(4) Uani 1 1 d . . .
O1 O 0.62480(18) 0.25929(9) 0.51126(11) 0.0225(3) Uani 1 1 d . . .
P1 P 0.39335(7) 0.15879(4) 0.31962(4) 0.02638(16) Uani 1 1 d . . .
P2 P 0.33318(7) 0.23020(4) 0.52297(4) 0.02321(15) Uani 1 1 d . . .
P3 P 0.35815(7) 0.35246(4) 0.34931(4) 0.02582(16) Uani 1 1 d . . .

loop_
_atom_site_aniso_label
_atom_site_aniso_U_11
_atom_site_aniso_U_22
_atom_site_aniso_U_33
_atom_site_aniso_U_23
_atom_site_aniso_U_13
_atom_site_aniso_U_12
C1 0.0187(12) 0.0230(11) 0.0180(11) 0.0000(8) 0.0012(9) -0.0018(8)
C2 0.0191(11) 0.0226(10) 0.0247(12) 0.0010(9) 0.0059(9) -0.0010(8)
C3 0.0258(13) 0.0259(11) 0.0294(13) -0.0007(9) 0.0108(10) 0.0029(9)
C4 0.0425(16) 0.0283(12) 0.0476(16) 0.0104(12) 0.0284(13) 0.0065(11)
C5 0.0418(17) 0.0210(12) 0.075(2) 0.0027(13) 0.0315(16) -0.0048(11)
C6 0.0320(15) 0.0310(13) 0.0597(19) -0.0150(13) 0.0157(13) -0.0098(11)
C7 0.0253(13) 0.0323(12) 0.0319(14) -0.0057(10) 0.0051(10) -0.0066(10)
C8 0.0163(11) 0.0234(10) 0.0235(11) 0.0009(9) -0.0023(9) -0.0013(8)
C9 0.0198(12) 0.0260(11) 0.0307(13) -0.0010(9) 0.0028(10) 0.0004(9)
C10 0.0231(13) 0.0316(12) 0.0402(15) -0.0079(11) 0.0043(11) 0.0033(10)
C11 0.0284(14) 0.0259(12) 0.0545(18) -0.0055(12) -0.0028(13) 0.0068(10)
C12 0.0362(16) 0.0290(13) 0.0523(18) 0.0117(12) 0.0029(13) 0.0055(11)
C13 0.0292(14) 0.0318(13) 0.0320(14) 0.0078(10) 0.0049(11) 0.0019(10)
C14 0.0401(16) 0.0241(12) 0.0562(18) 0.0009(12) 0.0092(14) 0.0047(11)
C15 0.0443(18) 0.0561(18) 0.0315(15) 0.0159(13) 0.0070(13) 0.0209(14)
C16 0.0322(15) 0.0422(15) 0.0396(15) -0.0006(12) 0.0029(12) 0.0121(12)
C17 0.0482(18) 0.0434(15) 0.0306(14) -0.0081(12) 0.0142(13) -0.0028(13)
C18 0.0422(17) 0.0437(15) 0.0371(15) 0.0153(12) 0.0168(13) 0.0035(12)
C19 0.0274(15) 0.0571(18) 0.0414(16) -0.0017(14) 0.0105(12) -0.0089(13)
C20 0.0365(16) 0.066(2) 0.0351(15) -0.0273(14) 0.0065(13) -0.0002(14)
C21 0.087(3) 0.0260(14) 0.062(2) -0.0102(14) -0.005(2) -0.0121(15)
C22 0.0243(15) 0.069(2) 0.062(2) -0.0350(18) -0.0012(14) -0.0061(14)
Co1 0.01776(19) 0.01774(17) 0.01618(18) -0.00134(10) 0.00228(13) -0.00086(10)
F1 0.0445(9) 0.0367(8) 0.0260(8) 0.0034(6) 0.0090(7) 0.0047(7)
O1 0.0207(8) 0.0308(8) 0.0150(8) -0.0012(6) 0.0009(6) -0.0046(6)
P1 0.0220(3) 0.0283(3) 0.0275(3) -0.0111(2) 0.0014(3) -0.0027(2)
P2 0.0227(3) 0.0261(3) 0.0218(3) -0.0008(2) 0.0066(2) -0.0023(2)
P3 0.0264(3) 0.0260(3) 0.0244(3) 0.0035(2) 0.0033(3) 0.0071(2)

loop_
_atom_type_symbol
_atom_type_description
_atom_type_scat_dispersion_real
_atom_type_scat_dispersion_imag
_atom_type_scat_source
C C 0.0033 0.0016 'International Tables Vol C Tables 4.2.6.8 and 6.1.1.4'
H H 0.0000 0.0000 'International Tables Vol C Tables 4.2.6.8 and 6.1.1.4'
Co Co 0.3494 0.9721 'International Tables Vol C Tables 4.2.6.8 and 6.1.1.4'
F F 0.0171 0.0103 'International Tables Vol C Tables 4.2.6.8 and 6.1.1.4'
O O 0.0106 0.0060 'International Tables Vol C Tables 4.2.6.8 and 6.1.1.4'
P P 0.1023 0.0942 'International Tables Vol C Tables 4.2.6.8 and 6.1.1.4'

loop_
_geom_angle_atom_site_label_1
_geom_angle_atom_site_label_2
_geom_angle_atom_site_label_3
_geom_angle
_geom_angle_site_symmetry_1
_geom_angle_site_symmetry_3
_geom_angle_publ_flag
O1 C1 C8 115.47(19) . . ?
O1 C1 C2 113.38(18) . . ?
C8 C1 C2 119.35(19) . . ?
O1 C1 Co1 64.87(12) . . ?
C8 C1 Co1 115.33(15) . . ?
C2 C1 Co1 116.63(15) . . ?
C3 C2 C7 115.5(2) . . ?
C3 C2 C1 126.5(2) . . ?
C7 C2 C1 117.9(2) . . ?
F1 C3 C4 117.1(2) . . ?
F1 C3 C2 119.1(2) . . ?
C4 C3 C2 123.7(2) . . ?
C3 C4 C5 119.0(3) . . ?
C6 C5 C4 119.7(2) . . ?
C7 C6 C5 119.9(3) . . ?
C6 C7 C2 122.1(3) . . ?
C9 C8 C13 117.2(2) . . ?
C9 C8 C1 124.7(2) . . ?
C13 C8 C1 118.0(2) . . ?
C10 C9 C8 121.1(2) . . ?
C11 C10 C9 120.9(3) . . ?
C10 C11 C12 118.6(2) . . ?
C13 C12 C11 121.1(3) . . ?
C12 C13 C8 120.9(2) . . ?
O1 Co1 C1 39.93(8) . . ?
O1 Co1 P1 133.91(5) . . ?
C1 Co1 P1 107.07(7) . . ?
O1 Co1 P2 90.04(5) . . ?
C1 Co1 P2 129.36(7) . . ?
P1 Co1 P2 105.51(3) . . ?
O1 Co1 P3 121.06(5) . . ?
C1 Co1 P3 111.11(7) . . ?
P1 Co1 P3 98.60(3) . . ?
P2 Co1 P3 100.99(3) . . ?
C1 O1 Co1 75.20(13) . . ?
C20 P1 C21 99.70(18) . . ?
C20 P1 C22 98.99(16) . . ?
C21 P1 C22 100.90(18) . . ?
C20 P1 Co1 119.53(10) . . ?
C21 P1 Co1 115.43(11) . . ?
C22 P1 Co1 118.78(10) . . ?
C18 P2 C19 100.95(14) . . ?
C18 P2 C17 100.20(15) . . ?
C19 P2 C17 101.23(14) . . ?
C18 P2 Co1 109.79(9) . . ?
C19 P2 Co1 128.69(10) . . ?
C17 P2 Co1 112.07(10) . . ?
C14 P3 C16 99.78(14) . . ?
C14 P3 C15 100.03(16) . . ?
C16 P3 C15 98.80(14) . . ?
C14 P3 Co1 115.10(10) . . ?
C16 P3 Co1 117.47(10) . . ?
C15 P3 Co1 121.87(10) . . ?

loop_
_geom_bond_atom_site_label_1
_geom_bond_atom_site_label_2
_geom_bond_distance
_geom_bond_site_symmetry_2
_geom_bond_publ_flag
C1 O1 1.343(3) . ?
C1 C8 1.507(3) . ?
C1 C2 1.511(3) . ?
C1 Co1 2.022(2) . ?
C2 C3 1.397(3) . ?
C2 C7 1.406(3) . ?
C3 F1 1.378(3) . ?
C3 C4 1.382(3) . ?
C4 C5 1.390(4) . ?
C5 C6 1.390(5) . ?
C6 C7 1.389(4) . ?
C8 C9 1.401(3) . ?
C8 C13 1.410(3) . ?
C9 C10 1.394(3) . ?
C10 C11 1.383(4) . ?
C11 C12 1.389(4) . ?
C12 C13 1.388(4) . ?
C14 P3 1.834(3) . ?
C15 P3 1.849(3) . ?
C16 P3 1.839(3) . ?
C17 P2 1.832(3) . ?
C18 P2 1.825(3) . ?
C19 P2 1.828(3) . ?
C20 P1 1.831(3) . ?
C21 P1 1.838(3) . ?
C22 P1 1.838(3) . ?
Co1 O1 1.8938(17) . ?
Co1 P1 2.2043(7) . ?
Co1 P2 2.2189(7) . ?
Co1 P3 2.2492(7) . ?

loop_
_geom_torsion_atom_site_label_1
_geom_torsion_atom_site_label_2
_geom_torsion_atom_site_label_3
_geom_torsion_atom_site_label_4
_geom_torsion
_geom_torsion_site_symmetry_1
_geom_torsion_site_symmetry_2
_geom_torsion_site_symmetry_3
_geom_torsion_site_symmetry_4
_geom_torsion_publ_flag
O1 C1 C2 C3 -151.2(2) . . . . ?
C8 C1 C2 C3 67.5(3) . . . . ?
Co1 C1 C2 C3 -78.7(3) . . . . ?
O1 C1 C2 C7 25.4(3) . . . . ?
C8 C1 C2 C7 -115.9(2) . . . . ?
Co1 C1 C2 C7 97.9(2) . . . . ?
C7 C2 C3 F1 -177.1(2) . . . . ?
C1 C2 C3 F1 -0.5(4) . . . . ?
C7 C2 C3 C4 -0.3(4) . . . . ?
C1 C2 C3 C4 176.3(2) . . . . ?
F1 C3 C4 C5 177.4(2) . . . . ?
C2 C3 C4 C5 0.6(4) . . . . ?
C3 C4 C5 C6 -0.6(4) . . . . ?
C4 C5 C6 C7 0.4(4) . . . . ?
C5 C6 C7 C2 -0.2(4) . . . . ?
C3 C2 C7 C6 0.2(4) . . . . ?
C1 C2 C7 C6 -176.8(2) . . . . ?
O1 C1 C8 C9 -174.0(2) . . . . ?
C2 C1 C8 C9 -33.4(3) . . . . ?
Co1 C1 C8 C9 113.2(2) . . . . ?
O1 C1 C8 C13 5.9(3) . . . . ?
C2 C1 C8 C13 146.5(2) . . . . ?
Co1 C1 C8 C13 -66.9(3) . . . . ?
C13 C8 C9 C10 3.3(3) . . . . ?
C1 C8 C9 C10 -176.8(2) . . . . ?
C8 C9 C10 C11 -3.0(4) . . . . ?
C9 C10 C11 C12 0.4(4) . . . . ?
C10 C11 C12 C13 1.8(4) . . . . ?
C11 C12 C13 C8 -1.5(4) . . . . ?
C9 C8 C13 C12 -1.1(4) . . . . ?
C1 C8 C13 C12 179.0(2) . . . . ?
C8 C1 Co1 O1 107.7(2) . . . . ?
C2 C1 Co1 O1 -104.8(2) . . . . ?
O1 C1 Co1 P1 -139.76(10) . . . . ?
C8 C1 Co1 P1 -32.09(18) . . . . ?
C2 C1 Co1 P1 115.46(16) . . . . ?
O1 C1 Co1 P2 -11.90(14) . . . . ?
C8 C1 Co1 P2 95.77(17) . . . . ?
C2 C1 Co1 P2 -116.68(15) . . . . ?
O1 C1 Co1 P3 113.61(10) . . . . ?
C8 C1 Co1 P3 -138.72(15) . . . . ?
C2 C1 Co1 P3 8.83(18) . . . . ?
C8 C1 O1 Co1 -107.45(18) . . . . ?
C2 C1 O1 Co1 109.66(18) . . . . ?
P1 Co1 O1 C1 59.00(13) . . . . ?
P2 Co1 O1 C1 170.83(11) . . . . ?
P3 Co1 O1 C1 -86.29(12) . . . . ?
O1 Co1 P1 C20 -76.02(15) . . . . ?
C1 Co1 P1 C20 -40.89(15) . . . . ?
P2 Co1 P1 C20 178.42(13) . . . . ?
P3 Co1 P1 C20 74.42(13) . . . . ?
O1 Co1 P1 C21 42.90(18) . . . . ?
C1 Co1 P1 C21 78.04(17) . . . . ?
P2 Co1 P1 C21 -62.65(16) . . . . ?
P3 Co1 P1 C21 -166.66(16) . . . . ?
O1 Co1 P1 C22 162.91(17) . . . . ?
C1 Co1 P1 C22 -161.95(17) . . . . ?
P2 Co1 P1 C22 57.36(15) . . . . ?
P3 Co1 P1 C22 -46.65(15) . . . . ?
O1 Co1 P2 C18 -48.67(12) . . . . ?
C1 Co1 P2 C18 -41.06(14) . . . . ?
P1 Co1 P2 C18 87.38(12) . . . . ?
P3 Co1 P2 C18 -170.39(11) . . . . ?
O1 Co1 P2 C19 -171.81(15) . . . . ?
C1 Co1 P2 C19 -164.20(16) . . . . ?
P1 Co1 P2 C19 -35.76(14) . . . . ?
P3 Co1 P2 C19 66.47(14) . . . . ?
O1 Co1 P2 C17 61.75(12) . . . . ?
C1 Co1 P2 C17 69.36(14) . . . . ?
P1 Co1 P2 C17 -162.20(11) . . . . ?
P3 Co1 P2 C17 -59.97(12) . . . . ?
O1 Co1 P3 C14 -9.60(13) . . . . ?
C1 Co1 P3 C14 -52.96(13) . . . . ?
P1 Co1 P3 C14 -165.08(11) . . . . ?
P2 Co1 P3 C14 87.17(12) . . . . ?
O1 Co1 P3 C16 -126.66(12) . . . . ?
C1 Co1 P3 C16 -170.02(13) . . . . ?
P1 Co1 P3 C16 77.86(11) . . . . ?
P2 Co1 P3 C16 -29.90(11) . . . . ?
O1 Co1 P3 C15 111.59(15) . . . . ?
C1 Co1 P3 C15 68.23(16) . . . . ?
P1 Co1 P3 C15 -43.89(14) . . . . ?
P2 Co1 P3 C15 -151.64(14) . . . . ?
